data_1558157
loop_
_publ_author_name
'Wen, Yuehong'
'Liu, Qiang'
'Su, Shaodong'
'Yang, Yuying'
'Li, Xiaofang'
'Zhu, Qi-Long'
'Wu, Xintao'

_publ_section_title
;
 Coordination tailoring of water-labile 3D MOFs to fabricate ultrathin 2D
 MOF nanosheets.
;
_journal_issue 24
_journal_name_full Nanoscale
_journal_page_first 12767
_journal_page_last 12772
_journal_paper_doi 10.1039/d0nr02956d
_journal_volume 12
_journal_year 2020
_chemical_formula_moiety 'C22 H22 N4 O4 Zn, 4(O)'
_chemical_formula_sum 'C22 H30 N4 O8 Zn'
_chemical_formula_weight 543.87
_space_group_crystal_system triclinic
_space_group_IT_number 2
_space_group_name_Hall '-P 1'
_space_group_name_H-M_alt 'P -1'
_atom_sites_solution_hydrogens geom
_audit_creation_date 2020-02-26
_audit_creation_method
;
Olex2 1.3
(compiled Nov 21 2019 18:26:39 for OlexSys, GUI svn.r6003)
;
_audit_update_record
;
2020-03-17 deposited with the CCDC.	2020-05-27 downloaded from the CCDC.
;
_cell_angle_alpha 67.045(18)
_cell_angle_beta 79.81(2)
_cell_angle_gamma 77.424(19)
_cell_formula_units_Z 4
_cell_length_a 10.854(6)
_cell_length_b 14.735(6)
_cell_length_c 17.464(7)
_cell_measurement_reflns_used 6499
_cell_measurement_temperature 293(2)
_cell_measurement_theta_max 27.5126
_cell_measurement_theta_min 3.0582
_cell_volume 2497(2)
_computing_cell_refinement 'CrystalClear (Rigaku Inc., 2008)'
_computing_data_collection 'CrystalClear (Rigaku Inc., 2008)'
_computing_data_reduction 'CrystalClear (Rigaku Inc., 2008)'
_computing_molecular_graphics 'Olex2 1.3 (Dolomanov et al., 2009)'
_computing_publication_material 'Olex2 1.3 (Dolomanov et al., 2009)'
_computing_structure_refinement 'XL  (Sheldrick, 2008)'
_diffrn_ambient_temperature 293(2)
_diffrn_measured_fraction_theta_full 0.996
_diffrn_measured_fraction_theta_max 0.996
_diffrn_measurement_device_type 'Bruker P4'
_diffrn_measurement_method '\w scans'
_diffrn_radiation_monochromator graphite
_diffrn_radiation_type MoK\a
_diffrn_radiation_wavelength 0.71073
_diffrn_reflns_av_R_equivalents 0.0579
_diffrn_reflns_av_unetI/netI 0.0683
_diffrn_reflns_Laue_measured_fraction_full 0.996
_diffrn_reflns_Laue_measured_fraction_max 0.996
_diffrn_reflns_limit_h_max 12
_diffrn_reflns_limit_h_min -12
_diffrn_reflns_limit_k_max 17
_diffrn_reflns_limit_k_min -17
_diffrn_reflns_limit_l_max 20
_diffrn_reflns_limit_l_min -20
_diffrn_reflns_number 22859
_diffrn_reflns_point_group_measured_fraction_full 0.996
_diffrn_reflns_point_group_measured_fraction_max 0.996
_diffrn_reflns_theta_full 24.999
_diffrn_reflns_theta_max 24.999
_diffrn_reflns_theta_min 3.035
_exptl_absorpt_coefficient_mu 1.036
_exptl_absorpt_correction_T_max 1.0000
_exptl_absorpt_correction_T_min 0.8987
_exptl_absorpt_correction_type none
_exptl_crystal_colour White
_exptl_crystal_density_diffrn 1.447
_exptl_crystal_description Prism
_exptl_crystal_F_000 1136
_exptl_crystal_size_max 0.1500
_exptl_crystal_size_mid 0.0500
_exptl_crystal_size_min 0.0500
_refine_diff_density_max 1.209
_refine_diff_density_min -0.444
_refine_diff_density_rms 0.079
_refine_ls_extinction_method none
_refine_ls_goodness_of_fit_ref 1.141
_refine_ls_hydrogen_treatment constr
_refine_ls_matrix_type full
_refine_ls_number_parameters 621
_refine_ls_number_reflns 8756
_refine_ls_number_restraints 20
_refine_ls_restrained_S_all 1.150
_refine_ls_R_factor_all 0.1021
_refine_ls_R_factor_gt 0.0799
_refine_ls_shift/su_max 0.001
_refine_ls_shift/su_mean 0.000
_refine_ls_structure_factor_coef Fsqd
_refine_ls_weighting_details 'w=1/[\s^2^(Fo^2^)+(0.0559P)^2^+4.9596P] where P=(Fo^2^+2Fc^2^)/3'
_refine_ls_weighting_scheme calc
_refine_ls_wR_factor_gt 0.1636
_refine_ls_wR_factor_ref 0.1747
_reflns_Friedel_coverage 0.000
_reflns_number_gt 7106
_reflns_number_total 8756
_reflns_threshold_expression 'I > 2\s(I)'
_cod_data_source_file d0nr02956d2.cif
_cod_data_source_block a
_cod_depositor_comments 'Adding full bibliography for 1558157.cif.'
_cod_original_cell_volume 2497.0(19)
_cod_database_code 1558157
_shelx_shelxl_version_number 2014/7
_shelx_space_group_comment
;
The symmetry employed for this shelxl refinement is uniquely defined
by the following loop, which should always be used as a source of
symmetry information in preference to the above space-group names.
They are only intended as comments.
;
_olex2_refinement_description
;
1. Fixed Uiso
 At 1.2 times of:
  All C(H) groups, All C(H,H) groups, All N(H) groups
2. Restrained distances
 C22-N5
 1.47 with sigma of 0.02
 N5-C22
 1.4 with sigma of 0.02
3. Uiso/Uaniso restraints and constraints
Uanis(C22) \\sim Ueq, Uanis(O17) \\sim Ueq: with sigma of 0.01 and sigma for
terminal atoms of 0.02
Uanis(O13) \\sim Ueq: with sigma of 0.01 and sigma for terminal atoms of 0.02
: with sigma of 0.01 and sigma for terminal atoms of 0.02
4.a Ternary CH refined with riding coordinates:
 N3(H3), N4(H4A), N5(H5A), N6(H6)
4.b Secondary CH2 refined with riding coordinates:
 C6(H6A,H6B), C7(H7A,H7B), C8(H8A,H8B), C9(H9A,H9B), C20(H20A,H20B), C21(H21A,
 H21B), C22(H22A,H22B), C28(H28A,H28B)
4.c Aromatic/amide H refined with riding coordinates:
 C1(H1), C2(H2), C4(H4), C5(H5), C11(H11), C12(H12), C13(H13), C14(H14),
 C17(H17), C18(H18), C24(H24), C25(H25), C26(H26), C27(H27), C30(H30), C31(H31),
  C32(H32), C33(H33), C52(H52), C53(H53), C56(H56), C57(H57), C58(H58), C59(H59)
;
_olex2_submission_special_instructions 'No special instructions were received'

loop_
_space_group_symop_operation_xyz
'x, y, z'
'-x, -y, -z'

loop_
_atom_site_label
_atom_site_type_symbol
_atom_site_fract_x
_atom_site_fract_y
_atom_site_fract_z
_atom_site_U_iso_or_equiv
_atom_site_adp_type
_atom_site_occupancy
_atom_site_site_symmetry_order
_atom_site_calc_flag
_atom_site_refinement_flags_posn
_atom_site_refinement_flags_adp
_atom_site_refinement_flags_occupancy
_atom_site_disorder_assembly
_atom_site_disorder_group
Zn1 Zn -0.21359(5) 0.69541(4) -0.40586(4) 0.03158(19) Uani 1 1 d . . . . .
Zn2 Zn -0.69251(5) 0.67268(5) 0.10398(4) 0.03481(19) Uani 1 1 d . . . . .
C1 C -0.5027(5) 0.6303(5) -0.0372(4) 0.0460(14) Uani 1 1 d . . . . .
H1 H -0.4601 0.5901 0.0093 0.055 Uiso 1 1 calc R U . . .
C2 C -0.4494(5) 0.6260(5) -0.1137(4) 0.0473(15) Uani 1 1 d . . . . .
H2 H -0.3731 0.5840 -0.1178 0.057 Uiso 1 1 calc R U . . .
C3 C -0.5108(5) 0.6854(4) -0.1848(3) 0.0378(13) Uani 1 1 d . . . . .
C4 C -0.6230(5) 0.7456(5) -0.1730(4) 0.0457(14) Uani 1 1 d . . . . .
H4 H -0.6673 0.7871 -0.2185 0.055 Uiso 1 1 calc R U . . .
C5 C -0.6702(6) 0.7444(5) -0.0936(4) 0.0471(15) Uani 1 1 d . . . . .
H5 H -0.7470 0.7850 -0.0875 0.057 Uiso 1 1 calc R U . . .
C6 C -0.4524(5) 0.6806(5) -0.2679(4) 0.0437(14) Uani 1 1 d . . . . .
H6A H -0.4320 0.6112 -0.2629 0.052 Uiso 1 1 calc R U . . .
H6B H -0.5142 0.7143 -0.3082 0.052 Uiso 1 1 calc R U . . .
C7 C -0.3596(6) 0.8370(4) -0.3224(4) 0.0469(15) Uani 1 1 d . . . . .
H7A H -0.2953 0.8560 -0.3021 0.056 Uiso 1 1 calc R U . . .
H7B H -0.4418 0.8574 -0.2963 0.056 Uiso 1 1 calc R U . . .
C8 C -0.3560(5) 0.8884(4) -0.4157(4) 0.0469(15) Uani 1 1 d . . . . .
H8A H -0.4254 0.8743 -0.4353 0.056 Uiso 1 1 calc R U . . .
H8B H -0.3662 0.9600 -0.4306 0.056 Uiso 1 1 calc R U . . .
C9 C -0.1290(6) 0.8964(5) -0.4450(4) 0.0520(16) Uani 1 1 d . . . . .
H9A H -0.1165 0.8698 -0.3861 0.062 Uiso 1 1 calc R U . . .
H9B H -0.1546 0.9682 -0.4616 0.062 Uiso 1 1 calc R U . . .
C10 C -0.0044(6) 0.8756(4) -0.4939(4) 0.0465(15) Uani 1 1 d . . . . .
C11 C 0.0104(6) 0.9122(5) -0.5804(4) 0.0541(17) Uani 1 1 d . . . . .
H11 H -0.0592 0.9451 -0.6105 0.065 Uiso 1 1 calc R U . . .
C12 C 0.1306(6) 0.8990(6) -0.6216(5) 0.0611(18) Uani 1 1 d . . . . .
H12 H 0.1387 0.9235 -0.6797 0.073 Uiso 1 1 calc R U . . .
C13 C 0.2179(7) 0.8167(6) -0.4998(6) 0.082(2) Uani 1 1 d . . . . .
H13 H 0.2885 0.7820 -0.4711 0.099 Uiso 1 1 calc R U . . .
C14 C 0.1018(7) 0.8275(5) -0.4540(5) 0.067(2) Uani 1 1 d . . . . .
H14 H 0.0960 0.8018 -0.3959 0.081 Uiso 1 1 calc R U . . .
C15 C -0.3871(5) 0.6268(5) -0.4501(4) 0.0443(15) Uani 1 1 d . . . . .
C16 C -0.4490(5) 0.5612(4) -0.4749(4) 0.0387(13) Uani 1 1 d . . . . .
C17 C -0.4322(7) 0.4609(5) -0.4331(5) 0.072(2) Uani 1 1 d . . . . .
H17 H -0.3856 0.4329 -0.3872 0.086 Uiso 1 1 calc R U . . .
C18 C -0.4831(7) 0.3997(5) -0.4576(5) 0.072(2) Uani 1 1 d . . . . .
H18 H -0.4710 0.3312 -0.4278 0.087 Uiso 1 1 calc R U . . .
C20 C -0.8084(7) 0.7827(6) 0.2180(5) 0.068(2) Uani 1 1 d . . . . .
H20A H -0.8799 0.7978 0.2556 0.082 Uiso 1 1 calc R U . . .
H20B H -0.7319 0.7893 0.2355 0.082 Uiso 1 1 calc R U . . .
C21 C -0.8242(8) 0.8528(6) 0.1335(5) 0.083(3) Uani 1 1 d . . . . .
H21A H -0.8272 0.9201 0.1313 0.100 Uiso 1 1 calc R U . . .
H21B H -0.9040 0.8497 0.1177 0.100 Uiso 1 1 calc R U . . .
C22 C -0.6273(9) 0.8873(7) 0.0612(7) 0.106(3) Uani 1 1 d D U . . .
H22A H -0.5871 0.8646 0.1123 0.128 Uiso 1 1 calc R U . . .
H22B H -0.6680 0.9561 0.0500 0.128 Uiso 1 1 calc R U . . .
C23 C -0.5227(9) 0.8844(6) -0.0117(8) 0.086(3) Uani 1 1 d . . . . .
C24 C -0.5355(10) 0.9422(9) -0.0894(9) 0.108(3) Uani 1 1 d . . . . .
H24 H -0.6125 0.9835 -0.1038 0.130 Uiso 1 1 calc R U . . .
C25 C -0.4337(13) 0.9422(8) -0.1510(7) 0.110(3) Uani 1 1 d . . . . .
H25 H -0.4461 0.9837 -0.2059 0.132 Uiso 1 1 calc R U . . .
C26 C -0.3143(9) 0.8291(8) -0.0565(8) 0.114(4) Uani 1 1 d . . . . .
H26 H -0.2373 0.7880 -0.0419 0.137 Uiso 1 1 calc R U . . .
C27 C -0.4147(9) 0.8257(8) 0.0066(7) 0.101(3) Uani 1 1 d . . . . .
H27 H -0.4044 0.7820 0.0612 0.121 Uiso 1 1 calc R U . . .
C28 C -0.9026(8) 0.6306(6) 0.2577(5) 0.077(2) Uani 1 1 d . . . . .
H28A H -0.8736 0.5593 0.2724 0.093 Uiso 1 1 calc R U . . .
H28B H -0.9610 0.6513 0.2156 0.093 Uiso 1 1 calc R U . . .
C29 C -0.9749(7) 0.6484(5) 0.3347(4) 0.0577(18) Uani 1 1 d . . . . .
C30 C -1.0900(7) 0.7046(7) 0.3340(4) 0.078(2) Uani 1 1 d . . . . .
H30 H -1.1291 0.7338 0.2848 0.093 Uiso 1 1 calc R U . . .
C31 C -0.9234(8) 0.6081(6) 0.4098(5) 0.083(3) Uani 1 1 d . . . . .
H31 H -0.8433 0.5690 0.4140 0.100 Uiso 1 1 calc R U . . .
C32 C -0.9910(7) 0.6259(5) 0.4797(4) 0.067(2) Uani 1 1 d . . . . .
H32 H -0.9545 0.5973 0.5299 0.081 Uiso 1 1 calc R U . . .
C33 C -1.1502(6) 0.7196(6) 0.4040(4) 0.067(2) Uani 1 1 d . . . . .
H33 H -1.2297 0.7596 0.4000 0.080 Uiso 1 1 calc R U . . .
C50 C -0.8756(5) 0.6101(5) 0.0621(4) 0.0449(15) Uani 1 1 d . . . . .
C51 C -0.9399(5) 0.5526(4) 0.0309(3) 0.0372(13) Uani 1 1 d . . . . .
C52 C -1.0396(6) 0.5996(5) -0.0179(4) 0.0596(18) Uani 1 1 d . . . . .
H52 H -1.0678 0.6676 -0.0307 0.072 Uiso 1 1 calc R U . . .
C53 C -0.9021(6) 0.4523(5) 0.0481(4) 0.0579(18) Uani 1 1 d . . . . .
H53 H -0.8355 0.4184 0.0808 0.069 Uiso 1 1 calc R U . . .
C54 C -0.4713(5) 0.6087(5) 0.1960(4) 0.0440(14) Uani 1 1 d . . . . .
C55 C -0.3475(5) 0.5424(4) 0.2201(3) 0.0413(14) Uani 1 1 d . . . . .
C56 C -0.2868(5) 0.4755(4) 0.1823(4) 0.0446(14) Uani 1 1 d . . . . .
H56 H -0.3249 0.4697 0.1411 0.054 Uiso 1 1 calc R U . . .
C57 C -0.1711(6) 0.4170(5) 0.2042(4) 0.0474(15) Uani 1 1 d . . . . .
H57 H -0.1335 0.3718 0.1783 0.057 Uiso 1 1 calc R U . . .
C58 C -0.2860(6) 0.5507(6) 0.2800(5) 0.068(2) Uani 1 1 d . . . . .
H58 H -0.3231 0.5961 0.3058 0.082 Uiso 1 1 calc R U . . .
C59 C -0.1703(6) 0.4920(5) 0.3014(4) 0.063(2) Uani 1 1 d . . . . .
H59 H -0.1315 0.4980 0.3422 0.076 Uiso 1 1 calc R U . . .
C60 C -0.1106(5) 0.4249(4) 0.2641(3) 0.0373(13) Uani 1 1 d . . . . .
C61 C 0.0171(5) 0.3625(4) 0.2881(3) 0.0383(13) Uani 1 1 d . . . . .
N1 N -0.6114(4) 0.6882(4) -0.0257(3) 0.0388(11) Uani 1 1 d . . . . .
N2 N 0.2337(5) 0.8540(5) -0.5837(5) 0.0711(17) Uani 1 1 d . . . . .
N3 N -0.3362(4) 0.7263(3) -0.2999(3) 0.0381(11) Uani 1 1 d . . . . .
H3 H -0.2837 0.6989 -0.2532 0.046 Uiso 1 1 calc R U . . .
N4 N -0.2343(4) 0.8532(3) -0.4562(3) 0.0378(11) Uani 1 1 d . . . . .
H4A H -0.2416 0.8758 -0.5162 0.045 Uiso 1 1 calc R U . . .
N5 N -0.7191(6) 0.8304(4) 0.0738(4) 0.0665(16) Uani 1 1 d D . . . .
H5A H -0.7562 0.8586 0.0205 0.080 Uiso 1 1 calc R U . . .
N6 N -0.7997(6) 0.6788(5) 0.2227(4) 0.076(2) Uani 1 1 d . . . . .
H6 H -0.7377 0.6412 0.2633 0.091 Uiso 1 1 calc R U . . .
N7 N -0.3233(9) 0.8877(7) -0.1359(6) 0.100(2) Uani 1 1 d . . . . .
N8 N -1.1045(4) 0.6815(3) 0.4777(3) 0.0413(11) Uani 1 1 d . . . . .
O1 O -0.3049(4) 0.5840(3) -0.3978(3) 0.0484(10) Uani 1 1 d . . . . .
O2 O -0.4133(4) 0.7197(3) -0.4825(3) 0.0571(12) Uani 1 1 d . . . . .
O3 O -0.5317(3) 0.5881(3) 0.1507(2) 0.0451(10) Uani 1 1 d . . . . .
O4 O -0.5098(4) 0.6791(4) 0.2206(3) 0.0748(15) Uani 1 1 d . . . . .
O5 O 0.0637(3) 0.3791(3) 0.3429(2) 0.0453(10) Uani 1 1 d . . . . .
O6 O 0.0687(4) 0.3007(3) 0.2560(3) 0.0599(12) Uani 1 1 d . . . . .
O7 O -0.7823(4) 0.5626(3) 0.1037(2) 0.0475(10) Uani 1 1 d . . . . .
O8 O -0.9105(5) 0.7014(3) 0.0439(3) 0.0616(12) Uani 1 1 d . . . . .
O9 O -0.4986(4) 1.1341(4) -0.3738(3) 0.0716(14) Uani 1 1 d . . . . .
O10 O -0.6808(5) 1.0150(4) -0.3693(4) 0.0931(18) Uani 1 1 d . . . . .
O11 O -0.0670(6) 0.8575(5) -0.2081(4) 0.0998(19) Uani 1 1 d . . . . .
O12 O -0.3768(6) 0.8118(5) 0.2339(4) 0.104(2) Uani 1 1 d . . . . .
O13 O -0.8617(8) 0.9754(8) -0.2313(6) 0.190(4) Uani 1 1 d . U . . .
O17 O -1.0313(11) 0.8718(8) -0.0437(8) 0.227(5) Uani 1 1 d . U . A 1
O14 O -0.1632(14) 0.8481(11) 0.1280(9) 0.273(6) Uiso 1 1 d . . . B 1
O15 O -0.869(2) 0.9857(18) -0.0755(14) 0.426(12) Uiso 1 1 d . . . C 1

loop_
_atom_site_aniso_label
_atom_site_aniso_U_11
_atom_site_aniso_U_22
_atom_site_aniso_U_33
_atom_site_aniso_U_23
_atom_site_aniso_U_13
_atom_site_aniso_U_12
Zn1 0.0281(3) 0.0382(4) 0.0352(4) -0.0200(3) 0.0001(3) -0.0092(3)
Zn2 0.0286(3) 0.0477(4) 0.0360(4) -0.0236(3) 0.0000(3) -0.0091(3)
C1 0.041(3) 0.058(4) 0.035(3) -0.016(3) -0.004(3) -0.003(3)
C2 0.034(3) 0.061(4) 0.047(4) -0.026(3) 0.005(3) -0.004(3)
C3 0.037(3) 0.048(3) 0.037(3) -0.024(3) 0.003(2) -0.018(3)
C4 0.041(3) 0.057(4) 0.042(3) -0.021(3) -0.006(3) -0.005(3)
C5 0.038(3) 0.058(4) 0.044(4) -0.022(3) 0.000(3) -0.002(3)
C6 0.039(3) 0.058(4) 0.042(3) -0.026(3) 0.007(3) -0.020(3)
C7 0.045(3) 0.052(4) 0.054(4) -0.036(3) 0.015(3) -0.015(3)
C8 0.036(3) 0.041(3) 0.068(4) -0.028(3) 0.005(3) -0.009(3)
C9 0.052(4) 0.058(4) 0.062(4) -0.035(3) 0.012(3) -0.032(3)
C10 0.043(3) 0.044(3) 0.060(4) -0.023(3) 0.009(3) -0.027(3)
C11 0.042(3) 0.062(4) 0.073(5) -0.037(4) 0.000(3) -0.020(3)
C12 0.053(4) 0.080(5) 0.065(5) -0.039(4) 0.010(3) -0.027(4)
C13 0.052(5) 0.068(5) 0.109(7) -0.013(5) -0.010(5) -0.011(4)
C14 0.057(4) 0.068(5) 0.065(5) -0.005(4) -0.003(4) -0.027(4)
C15 0.040(3) 0.063(4) 0.046(4) -0.038(3) 0.007(3) -0.016(3)
C16 0.031(3) 0.050(3) 0.044(3) -0.028(3) 0.004(2) -0.012(3)
C17 0.092(5) 0.055(4) 0.081(5) -0.012(4) -0.052(4) -0.028(4)
C18 0.085(5) 0.042(4) 0.099(6) -0.017(4) -0.050(5) -0.015(4)
C20 0.066(5) 0.089(5) 0.081(5) -0.065(5) 0.034(4) -0.043(4)
C21 0.077(5) 0.078(5) 0.093(7) -0.053(5) 0.013(5) 0.014(4)
C22 0.094(6) 0.099(6) 0.137(7) -0.066(5) 0.025(5) -0.024(5)
C23 0.073(6) 0.054(5) 0.145(9) -0.054(6) 0.008(6) -0.020(5)
C24 0.072(6) 0.103(8) 0.158(11) -0.065(9) -0.017(7) 0.004(6)
C25 0.153(11) 0.086(7) 0.111(9) -0.053(7) -0.035(8) -0.011(8)
C26 0.064(6) 0.101(8) 0.147(11) -0.033(8) 0.001(6) 0.018(5)
C27 0.069(6) 0.101(7) 0.120(8) -0.038(6) 0.020(6) -0.018(6)
C28 0.105(6) 0.080(5) 0.064(5) -0.050(4) 0.048(4) -0.052(5)
C29 0.088(5) 0.049(4) 0.039(4) -0.022(3) 0.022(4) -0.029(4)
C30 0.061(5) 0.137(8) 0.046(4) -0.048(5) 0.007(4) -0.025(5)
C31 0.082(6) 0.065(5) 0.078(6) -0.031(4) 0.021(5) 0.025(4)
C32 0.074(5) 0.063(4) 0.042(4) -0.015(3) 0.010(3) 0.013(4)
C33 0.049(4) 0.107(6) 0.046(4) -0.034(4) -0.001(3) -0.008(4)
C50 0.037(3) 0.069(4) 0.039(3) -0.027(3) 0.006(3) -0.026(3)
C51 0.035(3) 0.049(3) 0.037(3) -0.022(3) -0.006(2) -0.012(3)
C52 0.058(4) 0.051(4) 0.083(5) -0.031(4) -0.034(4) -0.004(3)
C53 0.053(4) 0.059(4) 0.074(5) -0.027(4) -0.035(3) -0.004(3)
C54 0.037(3) 0.057(4) 0.040(3) -0.018(3) -0.007(3) -0.010(3)
C55 0.035(3) 0.060(4) 0.037(3) -0.022(3) -0.007(2) -0.012(3)
C56 0.041(3) 0.059(4) 0.046(4) -0.025(3) -0.017(3) -0.010(3)
C57 0.048(4) 0.059(4) 0.044(4) -0.028(3) -0.006(3) -0.006(3)
C58 0.049(4) 0.100(6) 0.083(5) -0.068(5) -0.029(4) 0.017(4)
C59 0.052(4) 0.089(5) 0.072(5) -0.055(4) -0.028(3) 0.008(4)
C60 0.034(3) 0.048(3) 0.036(3) -0.019(3) -0.004(2) -0.012(3)
C61 0.035(3) 0.044(3) 0.036(3) -0.012(3) -0.004(2) -0.011(3)
N1 0.032(2) 0.053(3) 0.036(3) -0.022(2) 0.000(2) -0.008(2)
N2 0.046(3) 0.069(4) 0.101(5) -0.040(4) 0.010(3) -0.012(3)
N3 0.032(2) 0.051(3) 0.034(3) -0.021(2) 0.0065(19) -0.011(2)
N4 0.036(2) 0.040(3) 0.040(3) -0.018(2) 0.008(2) -0.013(2)
N5 0.084(4) 0.046(3) 0.063(4) -0.024(3) 0.017(3) -0.011(3)
N6 0.075(4) 0.101(5) 0.085(4) -0.075(4) 0.043(3) -0.046(4)
N7 0.112(7) 0.093(6) 0.098(6) -0.052(5) 0.018(5) -0.013(5)
N8 0.045(3) 0.042(3) 0.039(3) -0.021(2) 0.008(2) -0.011(2)
O1 0.039(2) 0.070(3) 0.057(3) -0.041(2) 0.001(2) -0.021(2)
O2 0.059(3) 0.053(3) 0.076(3) -0.038(2) 0.002(2) -0.023(2)
O3 0.034(2) 0.064(3) 0.045(2) -0.024(2) -0.0141(18) -0.0064(19)
O4 0.056(3) 0.093(4) 0.103(4) -0.067(3) -0.039(3) 0.016(3)
O5 0.034(2) 0.059(3) 0.049(2) -0.026(2) -0.0143(18) 0.0005(19)
O6 0.056(3) 0.068(3) 0.066(3) -0.040(3) -0.024(2) 0.014(2)
O7 0.037(2) 0.073(3) 0.050(2) -0.036(2) -0.0049(19) -0.018(2)
O8 0.081(3) 0.059(3) 0.062(3) -0.030(2) -0.015(2) -0.023(3)
O9 0.052(3) 0.071(3) 0.093(4) -0.033(3) 0.004(3) -0.018(2)
O10 0.083(4) 0.091(4) 0.097(4) -0.016(3) -0.023(3) -0.023(3)
O11 0.119(5) 0.098(4) 0.098(4) -0.053(4) 0.011(4) -0.034(4)
O12 0.097(4) 0.114(5) 0.123(5) -0.066(4) -0.013(4) -0.018(4)
O13 0.128(7) 0.236(10) 0.131(7) -0.001(7) 0.018(5) -0.029(7)
O17 0.215(10) 0.150(8) 0.308(12) -0.054(8) -0.126(9) 0.007(7)

loop_
_atom_type_symbol
_atom_type_description
_atom_type_scat_dispersion_real
_atom_type_scat_dispersion_imag
_atom_type_scat_source
C C 0.0033 0.0016 'International Tables Vol C Tables 4.2.6.8 and 6.1.1.4'
H H 0.0000 0.0000 'International Tables Vol C Tables 4.2.6.8 and 6.1.1.4'
N N 0.0061 0.0033 'International Tables Vol C Tables 4.2.6.8 and 6.1.1.4'
O O 0.0106 0.0060 'International Tables Vol C Tables 4.2.6.8 and 6.1.1.4'
Zn Zn 0.2839 1.4301 'International Tables Vol C Tables 4.2.6.8 and 6.1.1.4'

loop_
_geom_angle_atom_site_label_1
_geom_angle_atom_site_label_2
_geom_angle_atom_site_label_3
_geom_angle
_geom_angle_site_symmetry_1
_geom_angle_site_symmetry_3
_geom_angle_publ_flag
N3 Zn1 N8 172.93(18) . 1_654 ?
N4 Zn1 N3 81.53(17) . . ?
N4 Zn1 N8 92.73(17) . 1_654 ?
O1 Zn1 N3 93.89(16) . . ?
O1 Zn1 N4 139.76(17) . . ?
O1 Zn1 N8 87.82(16) . 1_654 ?
O5 Zn1 N3 96.15(17) 2_565 . ?
O5 Zn1 N4 117.23(17) 2_565 . ?
O5 Zn1 N8 90.14(17) 2_565 1_654 ?
O5 Zn1 O1 103.00(17) 2_565 . ?
N5 Zn2 N1 91.98(19) . . ?
N5 Zn2 N6 81.2(2) . . ?
N6 Zn2 N1 170.0(2) . . ?
O3 Zn2 N1 91.92(16) . . ?
O3 Zn2 N5 118.9(2) . . ?
O3 Zn2 N6 97.8(2) . . ?
O3 Zn2 O7 99.61(16) . . ?
O7 Zn2 N1 86.94(16) . . ?
O7 Zn2 N5 141.4(2) . . ?
O7 Zn2 N6 93.75(18) . . ?
C2 C1 H1 117.9 . . ?
N1 C1 H1 117.9 . . ?
N1 C1 C2 124.2(5) . . ?
C1 C2 H2 120.3 . . ?
C1 C2 C3 119.3(5) . . ?
C3 C2 H2 120.3 . . ?
C2 C3 C6 119.2(5) . . ?
C4 C3 C2 116.5(5) . . ?
C4 C3 C6 124.3(5) . . ?
C3 C4 H4 119.9 . . ?
C3 C4 C5 120.3(5) . . ?
C5 C4 H4 119.9 . . ?
C4 C5 H5 118.3 . . ?
N1 C5 C4 123.4(5) . . ?
N1 C5 H5 118.3 . . ?
C3 C6 H6A 108.9 . . ?
C3 C6 H6B 108.9 . . ?
H6A C6 H6B 107.7 . . ?
N3 C6 C3 113.4(4) . . ?
N3 C6 H6A 108.9 . . ?
N3 C6 H6B 108.9 . . ?
H7A C7 H7B 108.2 . . ?
C8 C7 H7A 109.7 . . ?
C8 C7 H7B 109.7 . . ?
N3 C7 H7A 109.7 . . ?
N3 C7 H7B 109.7 . . ?
N3 C7 C8 109.6(4) . . ?
C7 C8 H8A 109.6 . . ?
C7 C8 H8B 109.6 . . ?
H8A C8 H8B 108.2 . . ?
N4 C8 C7 110.1(5) . . ?
N4 C8 H8A 109.6 . . ?
N4 C8 H8B 109.6 . . ?
H9A C9 H9B 107.6 . . ?
C10 C9 H9A 108.7 . . ?
C10 C9 H9B 108.7 . . ?
N4 C9 H9A 108.7 . . ?
N4 C9 H9B 108.7 . . ?
N4 C9 C10 114.4(5) . . ?
C11 C10 C9 122.1(6) . . ?
C14 C10 C9 120.4(6) . . ?
C14 C10 C11 117.2(6) . . ?
C10 C11 H11 120.5 . . ?
C10 C11 C12 119.1(6) . . ?
C12 C11 H11 120.5 . . ?
C11 C12 H12 117.9 . . ?
N2 C12 C11 124.2(7) . . ?
N2 C12 H12 117.9 . . ?
C14 C13 H13 118.5 . . ?
N2 C13 H13 118.5 . . ?
N2 C13 C14 123.1(7) . . ?
C10 C14 C13 120.1(7) . . ?
C10 C14 H14 119.9 . . ?
C13 C14 H14 119.9 . . ?
O1 C15 C16 117.7(5) . . ?
O2 C15 C16 120.5(5) . . ?
O2 C15 O1 121.7(5) . . ?
C17 C16 C15 120.6(5) . . ?
C17 C16 C18 118.2(5) . 2_464 ?
C18 C16 C15 121.1(6) 2_464 . ?
C16 C17 H17 119.4 . . ?
C16 C17 C18 121.1(6) . . ?
C18 C17 H17 119.4 . . ?
C16 C18 C17 120.6(6) 2_464 . ?
C16 C18 H18 119.7 2_464 . ?
C17 C18 H18 119.7 . . ?
H20A C20 H20B 108.1 . . ?
C21 C20 H20A 109.5 . . ?
C21 C20 H20B 109.5 . . ?
C21 C20 N6 110.5(6) . . ?
N6 C20 H20A 109.5 . . ?
N6 C20 H20B 109.5 . . ?
C20 C21 H21A 109.4 . . ?
C20 C21 H21B 109.4 . . ?
C20 C21 N5 111.2(6) . . ?
H21A C21 H21B 108.0 . . ?
N5 C21 H21A 109.4 . . ?
N5 C21 H21B 109.4 . . ?
H22A C22 H22B 107.6 . . ?
C23 C22 H22A 108.6 . . ?
C23 C22 H22B 108.6 . . ?
N5 C22 H22A 108.6 . . ?
N5 C22 H22B 108.6 . . ?
N5 C22 C23 114.7(7) . . ?
C24 C23 C22 122.9(10) . . ?
C24 C23 C27 118.7(10) . . ?
C27 C23 C22 118.2(11) . . ?
C23 C24 H24 120.0 . . ?
C23 C24 C25 120.1(10) . . ?
C25 C24 H24 120.0 . . ?
C24 C25 H25 118.1 . . ?
N7 C25 C24 123.8(11) . . ?
N7 C25 H25 118.1 . . ?
C27 C26 H26 118.3 . . ?
N7 C26 H26 118.3 . . ?
N7 C26 C27 123.5(9) . . ?
C23 C27 C26 119.5(11) . . ?
C23 C27 H27 120.2 . . ?
C26 C27 H27 120.2 . . ?
H28A C28 H28B 107.4 . . ?
C29 C28 H28A 108.3 . . ?
C29 C28 H28B 108.3 . . ?
N6 C28 H28A 108.3 . . ?
N6 C28 H28B 108.3 . . ?
N6 C28 C29 115.8(6) . . ?
C30 C29 C28 122.9(7) . . ?
C30 C29 C31 116.0(6) . . ?
C31 C29 C28 121.0(7) . . ?
C29 C30 H30 119.6 . . ?
C29 C30 C33 120.9(7) . . ?
C33 C30 H30 119.6 . . ?
C29 C31 H31 119.9 . . ?
C29 C31 C32 120.2(7) . . ?
C32 C31 H31 119.9 . . ?
C31 C32 H32 118.6 . . ?
N8 C32 C31 122.8(7) . . ?
N8 C32 H32 118.6 . . ?
C30 C33 H33 117.5 . . ?
N8 C33 C30 125.0(7) . . ?
N8 C33 H33 117.5 . . ?
O7 C50 C51 117.3(6) . . ?
O8 C50 C51 120.3(5) . . ?
O8 C50 O7 122.3(5) . . ?
C52 C51 C50 121.0(5) . . ?
C53 C51 C50 122.0(5) . . ?
C53 C51 C52 117.0(5) . . ?
C51 C52 H52 119.3 . . ?
C53 C52 C51 121.5(6) 2_365 . ?
C53 C52 H52 119.3 2_365 . ?
C51 C53 C52 121.5(6) . 2_365 ?
C51 C53 H53 119.2 . . ?
C52 C53 H53 119.2 2_365 . ?
O3 C54 C55 116.6(5) . . ?
O4 C54 C55 119.9(5) . . ?
O4 C54 O3 123.5(5) . . ?
C56 C55 C54 122.8(5) . . ?
C56 C55 C58 117.5(5) . . ?
C58 C55 C54 119.6(5) . . ?
C55 C56 H56 119.1 . . ?
C57 C56 C55 121.7(5) . . ?
C57 C56 H56 119.1 . . ?
C56 C57 H57 119.6 . . ?
C56 C57 C60 120.7(5) . . ?
C60 C57 H57 119.6 . . ?
C55 C58 H58 119.8 . . ?
C59 C58 C55 120.4(6) . . ?
C59 C58 H58 119.8 . . ?
C58 C59 H59 119.0 . . ?
C60 C59 C58 122.0(6) . . ?
C60 C59 H59 119.0 . . ?
C57 C60 C61 121.6(5) . . ?
C59 C60 C57 117.7(5) . . ?
C59 C60 C61 120.7(5) . . ?
O5 C61 C60 115.0(5) . . ?
O6 C61 C60 120.4(5) . . ?
O6 C61 O5 124.6(5) . . ?
C1 N1 Zn2 118.8(4) . . ?
C5 N1 Zn2 124.5(4) . . ?
C5 N1 C1 116.3(5) . . ?
C12 N2 C13 116.3(6) . . ?
Zn1 N3 H3 105.7 . . ?
C6 N3 Zn1 118.0(3) . . ?
C6 N3 C7 113.7(4) . . ?
C6 N3 H3 105.7 . . ?
C7 N3 Zn1 107.1(3) . . ?
C7 N3 H3 105.7 . . ?
Zn1 N4 H4A 108.2 . . ?
C8 N4 Zn1 105.4(3) . . ?
C8 N4 C9 110.8(4) . . ?
C8 N4 H4A 108.2 . . ?
C9 N4 Zn1 115.7(4) . . ?
C9 N4 H4A 108.2 . . ?
Zn2 N5 H5A 103.7 . . ?
C21 N5 Zn2 106.2(5) . . ?
C21 N5 H5A 103.7 . . ?
C22 N5 Zn2 127.2(6) . . ?
C22 N5 C21 109.7(6) . . ?
C22 N5 H5A 103.7 . . ?
Zn2 N6 H6 102.5 . . ?
C20 N6 Zn2 106.0(4) . . ?
C20 N6 H6 102.5 . . ?
C28 N6 Zn2 121.1(4) . . ?
C28 N6 C20 119.2(6) . . ?
C28 N6 H6 102.5 . . ?
C25 N7 C26 114.3(9) . . ?
C32 N8 Zn1 120.7(4) . 1_456 ?
C32 N8 C33 115.0(5) . . ?
C33 N8 Zn1 124.0(4) . 1_456 ?
C15 O1 Zn1 104.7(4) . . ?
C54 O3 Zn2 123.4(4) . . ?
C61 O5 Zn1 130.0(4) . 2_565 ?
C50 O7 Zn2 104.4(4) . . ?

loop_
_geom_bond_atom_site_label_1
_geom_bond_atom_site_label_2
_geom_bond_distance
_geom_bond_site_symmetry_2
_geom_bond_publ_flag
Zn1 N3 2.220(4) . ?
Zn1 N4 2.115(4) . ?
Zn1 N8 2.224(4) 1_654 ?
Zn1 O1 2.043(4) . ?
Zn1 O5 1.993(4) 2_565 ?
Zn2 N1 2.222(4) . ?
Zn2 N5 2.137(5) . ?
Zn2 N6 2.215(5) . ?
Zn2 O3 2.007(4) . ?
Zn2 O7 2.068(4) . ?
C1 H1 0.9300 . ?
C1 C2 1.378(8) . ?
C1 N1 1.331(7) . ?
C2 H2 0.9300 . ?
C2 C3 1.394(8) . ?
C3 C4 1.376(8) . ?
C3 C6 1.500(7) . ?
C4 H4 0.9300 . ?
C4 C5 1.385(8) . ?
C5 H5 0.9300 . ?
C5 N1 1.331(7) . ?
C6 H6A 0.9700 . ?
C6 H6B 0.9700 . ?
C6 N3 1.478(7) . ?
C7 H7A 0.9700 . ?
C7 H7B 0.9700 . ?
C7 C8 1.503(8) . ?
C7 N3 1.495(7) . ?
C8 H8A 0.9700 . ?
C8 H8B 0.9700 . ?
C8 N4 1.473(7) . ?
C9 H9A 0.9700 . ?
C9 H9B 0.9700 . ?
C9 C10 1.506(8) . ?
C9 N4 1.498(7) . ?
C10 C11 1.384(9) . ?
C10 C14 1.364(9) . ?
C11 H11 0.9300 . ?
C11 C12 1.387(9) . ?
C12 H12 0.9300 . ?
C12 N2 1.314(9) . ?
C13 H13 0.9300 . ?
C13 C14 1.381(10) . ?
C13 N2 1.343(10) . ?
C14 H14 0.9300 . ?
C15 C16 1.511(8) . ?
C15 O1 1.275(7) . ?
C15 O2 1.247(7) . ?
C16 C17 1.355(9) . ?
C16 C18 1.363(8) 2_464 ?
C17 H17 0.9300 . ?
C17 C18 1.380(8) . ?
C18 C16 1.363(8) 2_464 ?
C18 H18 0.9300 . ?
C20 H20A 0.9700 . ?
C20 H20B 0.9700 . ?
C20 C21 1.448(11) . ?
C20 N6 1.485(8) . ?
C21 H21A 0.9700 . ?
C21 H21B 0.9700 . ?
C21 N5 1.477(8) . ?
C22 H22A 0.9700 . ?
C22 H22B 0.9700 . ?
C22 C23 1.556(12) . ?
C22 N5 1.373(8) . ?
C23 C24 1.303(14) . ?
C23 C27 1.304(12) . ?
C24 H24 0.9300 . ?
C24 C25 1.399(14) . ?
C25 H25 0.9300 . ?
C25 N7 1.295(13) . ?
C26 H26 0.9300 . ?
C26 C27 1.400(13) . ?
C26 N7 1.325(12) . ?
C27 H27 0.9300 . ?
C28 H28A 0.9700 . ?
C28 H28B 0.9700 . ?
C28 C29 1.519(8) . ?
C28 N6 1.375(8) . ?
C29 C30 1.340(10) . ?
C29 C31 1.376(10) . ?
C30 H30 0.9300 . ?
C30 C33 1.353(9) . ?
C31 H31 0.9300 . ?
C31 C32 1.395(9) . ?
C32 H32 0.9300 . ?
C32 N8 1.321(8) . ?
C33 H33 0.9300 . ?
C33 N8 1.328(8) . ?
C50 C51 1.501(7) . ?
C50 O7 1.264(7) . ?
C50 O8 1.242(7) . ?
C51 C52 1.384(8) . ?
C51 C53 1.369(8) . ?
C52 H52 0.9300 . ?
C52 C53 1.380(8) 2_365 ?
C53 C52 1.380(8) 2_365 ?
C53 H53 0.9300 . ?
C54 C55 1.499(8) . ?
C54 O3 1.267(6) . ?
C54 O4 1.236(7) . ?
C55 C56 1.383(8) . ?
C55 C58 1.392(8) . ?
C56 H56 0.9300 . ?
C56 C57 1.381(8) . ?
C57 H57 0.9300 . ?
C57 C60 1.382(7) . ?
C58 H58 0.9300 . ?
C58 C59 1.381(8) . ?
C59 H59 0.9300 . ?
C59 C60 1.378(8) . ?
C60 C61 1.515(7) . ?
C61 O5 1.281(6) . ?
C61 O6 1.233(7) . ?
N3 H3 0.9800 . ?
N4 H4A 0.9800 . ?
N5 H5A 0.9800 . ?
N6 H6 0.9800 . ?
N8 Zn1 2.224(4) 1_456 ?
O5 Zn1 1.994(4) 2_565 ?

loop_
_geom_torsion_atom_site_label_1
_geom_torsion_atom_site_label_2
_geom_torsion_atom_site_label_3
_geom_torsion_atom_site_label_4
_geom_torsion
_geom_torsion_site_symmetry_1
_geom_torsion_site_symmetry_2
_geom_torsion_site_symmetry_3
_geom_torsion_site_symmetry_4
_geom_torsion_publ_flag
C1 C2 C3 C4 0.1(8) . . . . ?
C1 C2 C3 C6 -180.0(5) . . . . ?
C2 C1 N1 Zn2 173.5(5) . . . . ?
C2 C1 N1 C5 0.3(9) . . . . ?
C2 C3 C4 C5 -0.6(8) . . . . ?
C2 C3 C6 N3 -70.8(7) . . . . ?
C3 C4 C5 N1 1.1(9) . . . . ?
C3 C6 N3 Zn1 166.1(4) . . . . ?
C3 C6 N3 C7 -67.3(6) . . . . ?
C4 C3 C6 N3 109.1(6) . . . . ?
C4 C5 N1 Zn2 -173.6(5) . . . . ?
C4 C5 N1 C1 -0.9(9) . . . . ?
C6 C3 C4 C5 179.4(5) . . . . ?
C7 C8 N4 Zn1 51.9(5) . . . . ?
C7 C8 N4 C9 -73.9(6) . . . . ?
C8 C7 N3 Zn1 29.5(5) . . . . ?
C8 C7 N3 C6 -102.7(5) . . . . ?
C9 C10 C11 C12 173.4(5) . . . . ?
C9 C10 C14 C13 -174.1(6) . . . . ?
C10 C9 N4 Zn1 67.9(6) . . . . ?
C10 C9 N4 C8 -172.2(5) . . . . ?
C10 C11 C12 N2 -0.5(10) . . . . ?
C11 C10 C14 C13 -0.1(10) . . . . ?
C11 C12 N2 C13 2.1(11) . . . . ?
C14 C10 C11 C12 -0.5(9) . . . . ?
C14 C13 N2 C12 -2.7(12) . . . . ?
C15 C16 C17 C18 -176.8(7) . . . . ?
C16 C15 O1 Zn1 165.4(4) . . . . ?
C16 C17 C18 C16 0.5(13) . . . 2_464 ?
C18 C16 C17 C18 -0.5(13) 2_464 . . . ?
C20 C21 N5 Zn2 45.9(8) . . . . ?
C20 C21 N5 C22 -94.8(9) . . . . ?
C21 C20 N6 Zn2 36.6(7) . . . . ?
C21 C20 N6 C28 -104.2(8) . . . . ?
C22 C23 C24 C25 174.3(8) . . . . ?
C22 C23 C27 C26 -173.4(9) . . . . ?
C23 C22 N5 Zn2 59.9(12) . . . . ?
C23 C22 N5 C21 -169.9(8) . . . . ?
C23 C24 C25 N7 -0.6(16) . . . . ?
C24 C23 C27 C26 2.5(15) . . . . ?
C24 C25 N7 C26 1.4(15) . . . . ?
C27 C23 C24 C25 -1.4(15) . . . . ?
C27 C26 N7 C25 -0.2(16) . . . . ?
C28 C29 C30 C33 -179.1(7) . . . . ?
C28 C29 C31 C32 179.6(7) . . . . ?
C29 C28 N6 Zn2 -174.6(5) . . . . ?
C29 C28 N6 C20 -39.8(11) . . . . ?
C29 C30 C33 N8 -0.4(13) . . . . ?
C29 C31 C32 N8 -0.6(13) . . . . ?
C30 C29 C31 C32 0.7(12) . . . . ?
C30 C33 N8 Zn1 -173.8(6) . . . 1_456 ?
C30 C33 N8 C32 0.5(11) . . . . ?
C31 C29 C30 C33 -0.2(12) . . . . ?
C31 C32 N8 Zn1 174.5(6) . . . 1_456 ?
C31 C32 N8 C33 0.1(11) . . . . ?
C50 C51 C52 C53 178.9(6) . . . 2_365 ?
C50 C51 C53 C52 -178.9(6) . . . 2_365 ?
C51 C50 O7 Zn2 164.1(4) . . . . ?
C52 C51 C53 C52 0.2(11) . . . 2_365 ?
C53 C51 C52 C53 -0.2(11) . . . 2_365 ?
C54 C55 C56 C57 178.3(6) . . . . ?
C54 C55 C58 C59 -178.3(7) . . . . ?
C55 C54 O3 Zn2 -175.2(4) . . . . ?
C55 C56 C57 C60 -1.2(10) . . . . ?
C55 C58 C59 C60 1.1(12) . . . . ?
C56 C55 C58 C59 -1.5(11) . . . . ?
C56 C57 C60 C59 0.7(9) . . . . ?
C56 C57 C60 C61 -179.2(5) . . . . ?
C57 C60 C61 O5 178.4(5) . . . . ?
C57 C60 C61 O6 -2.0(9) . . . . ?
C58 C55 C56 C57 1.6(10) . . . . ?
C58 C59 C60 C57 -0.6(11) . . . . ?
C58 C59 C60 C61 179.2(7) . . . . ?
C59 C60 C61 O5 -1.4(8) . . . . ?
C59 C60 C61 O6 178.2(6) . . . . ?
C60 C61 O5 Zn1 170.2(4) . . . 2_565 ?
N1 C1 C2 C3 0.1(9) . . . . ?
N2 C13 C14 C10 1.7(12) . . . . ?
N3 C7 C8 N4 -56.0(6) . . . . ?
N4 C9 C10 C11 64.0(8) . . . . ?
N4 C9 C10 C14 -122.3(7) . . . . ?
N5 C22 C23 C24 84.8(12) . . . . ?
N5 C22 C23 C27 -99.4(11) . . . . ?
N6 C20 C21 N5 -57.4(9) . . . . ?
N6 C28 C29 C30 107.7(10) . . . . ?
N6 C28 C29 C31 -71.1(10) . . . . ?
N7 C26 C27 C23 -1.8(17) . . . . ?
O1 C15 C16 C17 10.1(9) . . . . ?
O1 C15 C16 C18 -166.1(6) . . . 2_464 ?
O2 C15 C16 C17 -172.3(6) . . . . ?
O2 C15 C16 C18 11.5(9) . . . 2_464 ?
O2 C15 O1 Zn1 -12.2(6) . . . . ?
O3 C54 C55 C56 13.4(9) . . . . ?
O3 C54 C55 C58 -170.0(6) . . . . ?
O4 C54 C55 C56 -166.9(6) . . . . ?
O4 C54 C55 C58 9.7(10) . . . . ?
O4 C54 O3 Zn2 5.1(9) . . . . ?
O6 C61 O5 Zn1 -9.4(9) . . . 2_565 ?
O7 C50 C51 C52 -177.4(6) . . . . ?
O7 C50 C51 C53 1.6(9) . . . . ?
O8 C50 C51 C52 -0.6(9) . . . . ?
O8 C50 C51 C53 178.5(6) . . . . ?
O8 C50 O7 Zn2 -12.7(7) . . . . ?
